data_7720396
loop_
_publ_author_name
'Baumg&#xe4;rtner, Lena'
'Feldmann, Claus'

_publ_section_title
;
 Homoleptic complexes of vanadium and N-heterocycles made <i>via</i>
 oxidation of vanadium nanoparticles.
;
_journal_issue 12
_journal_name_full 'Dalton transactions (Cambridge, England : 2003)'
_journal_page_first 4856
_journal_page_last 4866
_journal_paper_doi 10.1039/d6dt00230g
_journal_volume 55
_journal_year 2026
_chemical_formula_moiety 'C30 H24 N6 V'
_chemical_formula_sum 'C30 H24 N6 V'
_chemical_formula_weight 519.49
_space_group_crystal_system monoclinic
_space_group_IT_number 14
_space_group_name_Hall '-P 2ybc'
_space_group_name_H-M_alt 'P 1 21/c 1'
_atom_sites_solution_hydrogens geom
_audit_creation_date 2025-06-10
_audit_creation_method
;
Olex2 1.5
(compiled 2023.08.24 svn.re1ec1418 for OlexSys, GUI svn.r6817)
;
_audit_update_record
;
2026-01-14 deposited with the CCDC.	2026-02-27 downloaded from the CCDC.
;
_cell_angle_alpha 90
_cell_angle_beta 99.050(15)
_cell_angle_gamma 90
_cell_formula_units_Z 4
_cell_length_a 14.967(3)
_cell_length_b 15.205(2)
_cell_length_c 11.065(2)
_cell_measurement_reflns_used 6076
_cell_measurement_temperature 210
_cell_measurement_theta_max 26.42
_cell_measurement_theta_min 2.30
_cell_volume 2486.8(8)
_computing_cell_refinement 'STOE X-Area'
_computing_data_collection 'STOE X-Area'
_computing_data_reduction 'STOE X-Area'
_computing_molecular_graphics 'Olex2 1.5 (Dolomanov et al., 2009)'
_computing_publication_material 'Olex2 1.5 (Dolomanov et al., 2009)'
_computing_structure_refinement 'SHELXL 2019/3 (Sheldrick, 2015)'
_computing_structure_solution 'SHELXT 2018/2 (Sheldrick, 2018)'
_diffrn_ambient_temperature 210
_diffrn_detector_area_resol_mean 6.67
_diffrn_detector_type 'STOE Imaging Plate'
_diffrn_measured_fraction_theta_full 0.999
_diffrn_measured_fraction_theta_max 0.999
_diffrn_measurement_details
;
 140 frames, detector distance = 100 mm
;
_diffrn_measurement_device '2-circle diffractometer'
_diffrn_measurement_device_type 'STOE IPDS II'
_diffrn_measurement_method 'rotation method, \w scans'
_diffrn_radiation_type MoK\a
_diffrn_radiation_wavelength 0.71073
_diffrn_reflns_av_R_equivalents 0.0659
_diffrn_reflns_av_unetI/netI 0.0946
_diffrn_reflns_Laue_measured_fraction_full 0.999
_diffrn_reflns_Laue_measured_fraction_max 0.999
_diffrn_reflns_limit_h_max 15
_diffrn_reflns_limit_h_min -17
_diffrn_reflns_limit_k_max 16
_diffrn_reflns_limit_k_min -18
_diffrn_reflns_limit_l_max 13
_diffrn_reflns_limit_l_min -13
_diffrn_reflns_number 11211
_diffrn_reflns_point_group_measured_fraction_full 0.999
_diffrn_reflns_point_group_measured_fraction_max 0.999
_diffrn_reflns_theta_full 24.998
_diffrn_reflns_theta_max 24.998
_diffrn_reflns_theta_min 1.921
_exptl_absorpt_coefficient_mu 0.431
_exptl_absorpt_correction_T_max 0.7286
_exptl_absorpt_correction_T_min 0.7262
_exptl_absorpt_correction_type sphere
_exptl_absorpt_process_details
;
STOE LANA, spherical absorption correction
;
_exptl_crystal_colour black
_exptl_crystal_colour_primary black
_exptl_crystal_density_diffrn 1.388
_exptl_crystal_density_method 'not measured'
_exptl_crystal_description block
_exptl_crystal_F_000 1076
_exptl_crystal_size_max 0.5
_exptl_crystal_size_mid 0.5
_exptl_crystal_size_min 0.5
_exptl_crystal_size_rad 0.5
_refine_diff_density_max 0.389
_refine_diff_density_min -0.486
_refine_diff_density_rms 0.075
_refine_ls_extinction_coef 0.0046(9)
_refine_ls_extinction_expression Fc^*^=kFc[1+0.001xFc^2^\l^3^/sin(2\q)]^-1/4^
_refine_ls_extinction_method 'SHELXL-2019/2 (Sheldrick 2019)'
_refine_ls_goodness_of_fit_ref 0.829
_refine_ls_hydrogen_treatment constr
_refine_ls_matrix_type full
_refine_ls_number_parameters 335
_refine_ls_number_reflns 4372
_refine_ls_number_restraints 0
_refine_ls_restrained_S_all 0.829
_refine_ls_R_factor_all 0.1231
_refine_ls_R_factor_gt 0.0575
_refine_ls_shift/su_max 0.000
_refine_ls_shift/su_mean 0.000
_refine_ls_structure_factor_coef Fsqd
_refine_ls_weighting_details 'w=1/[\s^2^(Fo^2^)+(0.1090P)^2^] where P=(Fo^2^+2Fc^2^)/3'
_refine_ls_weighting_scheme calc
_refine_ls_wR_factor_gt 0.1449
_refine_ls_wR_factor_ref 0.1809
_reflns_Friedel_coverage 0.000
_reflns_number_gt 2030
_reflns_number_total 4372
_reflns_threshold_expression 'I > 2\s(I)'
_cod_data_source_file d6dt00230g2.cif
_cod_data_source_block '[v(bipy)3]'
_cod_depositor_comments 'Adding full bibliography for 7720394--7720397.cif.'
_cod_original_cell_volume 2486.9(8)
_cod_database_code 7720396
_shelx_shelxl_version_number 2019/3
_shelx_space_group_comment
;
The symmetry employed for this shelxl refinement is uniquely defined
by the following loop, which should always be used as a source of
symmetry information in preference to the above space-group names.
They are only intended as comments.
;
_shelx_estimated_absorpt_t_max 0.813
_shelx_estimated_absorpt_t_min 0.813
_olex2_refinement_description
;
1. Fixed Uiso
 At 1.2 times of:
  All C(H) groups
2.a Aromatic/amide H refined with riding coordinates:
 C10(H10), C30(H30), C7(H7), C20(H20), C1(H1), C29(H29), C19(H19), C4(H4),
 C17(H17), C12(H12), C11(H11), C18(H18), C14(H14), C21(H21), C27(H27), C28(H28),
  C9(H9), C8(H8), C3(H3), C24(H24), C13(H13), C2(H2), C22(H22), C23(H23)
;
_olex2_submission_special_instructions 'No special instructions were received'

loop_
_space_group_symop_operation_xyz
'x, y, z'
'-x, y+1/2, -z+1/2'
'-x, -y, -z'
'x, -y-1/2, z-1/2'

loop_
_atom_site_label
_atom_site_type_symbol
_atom_site_fract_x
_atom_site_fract_y
_atom_site_fract_z
_atom_site_U_iso_or_equiv
_atom_site_adp_type
_atom_site_occupancy
_atom_site_site_symmetry_order
_atom_site_calc_flag
_atom_site_refinement_flags_posn
_atom_site_refinement_flags_adp
_atom_site_refinement_flags_occupancy
_atom_site_disorder_assembly
_atom_site_disorder_group
V1 V 0.25201(5) 0.50003(6) 0.50712(6) 0.0485(3) Uani 1 1 d . . . . .
N2 N 0.3163(2) 0.3895(3) 0.4547(3) 0.0488(9) Uani 1 1 d . . . . .
N6 N 0.3136(3) 0.5833(2) 0.3947(3) 0.0484(9) Uani 1 1 d . . . . .
N1 N 0.1674(3) 0.4594(3) 0.3520(3) 0.0510(9) Uani 1 1 d . . . . .
N4 N 0.3373(3) 0.5243(3) 0.6698(3) 0.0510(10) Uani 1 1 d . . . . .
N5 N 0.1894(3) 0.6217(3) 0.5249(3) 0.0553(10) Uani 1 1 d . . . . .
N3 N 0.1909(3) 0.4347(3) 0.6335(3) 0.0518(10) Uani 1 1 d . . . . .
C5 C 0.1999(3) 0.3925(3) 0.2836(4) 0.0514(11) Uani 1 1 d . . . . .
C6 C 0.2808(3) 0.3523(3) 0.3446(4) 0.0503(11) Uani 1 1 d . . . . .
C10 C 0.3918(3) 0.3510(3) 0.5190(4) 0.0552(12) Uani 1 1 d . . . . .
H10 H 0.416220 0.375214 0.594090 0.066 Uiso 1 1 calc R U . . .
C26 C 0.2836(3) 0.6695(3) 0.3828(4) 0.0548(12) Uani 1 1 d . . . . .
C16 C 0.3083(3) 0.4962(3) 0.7766(4) 0.0512(10) Uani 1 1 d . . . . .
C30 C 0.3742(3) 0.5571(3) 0.3225(4) 0.0563(12) Uani 1 1 d . . . . .
H30 H 0.396130 0.499784 0.331201 0.068 Uiso 1 1 calc R U . . .
C7 C 0.3218(4) 0.2775(3) 0.2996(5) 0.0595(13) Uani 1 1 d . . . . .
H7 H 0.297444 0.253278 0.224453 0.071 Uiso 1 1 calc R U . . .
C20 C 0.4165(3) 0.5715(3) 0.6819(4) 0.0531(12) Uani 1 1 d . . . . .
H20 H 0.437629 0.589068 0.611069 0.064 Uiso 1 1 calc R U . . .
C1 C 0.0872(3) 0.4976(4) 0.3042(4) 0.0578(12) Uani 1 1 d . . . . .
H1 H 0.064258 0.541192 0.349616 0.069 Uiso 1 1 calc R U . . .
C25 C 0.2180(4) 0.6918(3) 0.4609(4) 0.0596(13) Uani 1 1 d . . . . .
C29 C 0.4050(4) 0.6100(3) 0.2376(4) 0.0610(13) Uani 1 1 d . . . . .
H29 H 0.445685 0.588341 0.189420 0.073 Uiso 1 1 calc R U . . .
C15 C 0.2291(3) 0.4421(3) 0.7570(4) 0.0540(12) Uani 1 1 d . . . . .
C19 C 0.4654(3) 0.5939(3) 0.7908(4) 0.0576(12) Uani 1 1 d . . . . .
H19 H 0.518823 0.625590 0.794080 0.069 Uiso 1 1 calc R U . . .
C4 C 0.1525(4) 0.3701(4) 0.1681(4) 0.0625(13) Uani 1 1 d . . . . .
H4 H 0.175458 0.327390 0.121259 0.075 Uiso 1 1 calc R U . . .
C17 C 0.3570(4) 0.5200(4) 0.8919(4) 0.0656(15) Uani 1 1 d . . . . .
H17 H 0.336422 0.502745 0.963362 0.079 Uiso 1 1 calc R U . . .
C12 C 0.0805(4) 0.3348(4) 0.6941(5) 0.0650(14) Uani 1 1 d . . . . .
H12 H 0.030478 0.298757 0.671145 0.078 Uiso 1 1 calc R U . . .
C11 C 0.1169(3) 0.3813(4) 0.6084(5) 0.0612(13) Uani 1 1 d . . . . .
H11 H 0.089393 0.376424 0.527295 0.073 Uiso 1 1 calc R U . . .
C18 C 0.4345(4) 0.5687(4) 0.8979(4) 0.0646(14) Uani 1 1 d . . . . .
H18 H 0.466508 0.584901 0.973497 0.078 Uiso 1 1 calc R U . . .
C14 C 0.1930(4) 0.3953(4) 0.8482(4) 0.0630(14) Uani 1 1 d . . . . .
H14 H 0.219511 0.400852 0.929656 0.076 Uiso 1 1 calc R U . . .
C21 C 0.1297(4) 0.6373(4) 0.6021(5) 0.0689(15) Uani 1 1 d . . . . .
H21 H 0.109327 0.590186 0.643902 0.083 Uiso 1 1 calc R U . . .
C27 C 0.3142(4) 0.7254(4) 0.2971(5) 0.0649(14) Uani 1 1 d . . . . .
H27 H 0.293217 0.782989 0.289230 0.078 Uiso 1 1 calc R U . . .
C28 C 0.3748(4) 0.6963(4) 0.2244(5) 0.0695(15) Uani 1 1 d . . . . .
H28 H 0.394968 0.733559 0.167779 0.083 Uiso 1 1 calc R U . . .
C9 C 0.4329(4) 0.2797(4) 0.4794(5) 0.0667(14) Uani 1 1 d . . . . .
H9 H 0.484436 0.256467 0.526489 0.080 Uiso 1 1 calc R U . . .
C8 C 0.3974(4) 0.2411(4) 0.3673(5) 0.0675(15) Uani 1 1 d . . . . .
H8 H 0.424559 0.191729 0.339290 0.081 Uiso 1 1 calc R U . . .
C3 C 0.0720(4) 0.4112(4) 0.1240(5) 0.0731(16) Uani 1 1 d . . . . .
H3 H 0.040144 0.395851 0.047858 0.088 Uiso 1 1 calc R U . . .
C24 C 0.1871(4) 0.7769(4) 0.4774(5) 0.0700(15) Uani 1 1 d . . . . .
H24 H 0.206429 0.823603 0.433776 0.084 Uiso 1 1 calc R U . . .
C13 C 0.1199(4) 0.3422(4) 0.8183(5) 0.0671(14) Uani 1 1 d . . . . .
H13 H 0.096279 0.311299 0.878584 0.081 Uiso 1 1 calc R U . . .
C2 C 0.0388(4) 0.4755(4) 0.1937(5) 0.0710(16) Uani 1 1 d . . . . .
H2 H -0.015811 0.503263 0.165332 0.085 Uiso 1 1 calc R U . . .
C22 C 0.0975(4) 0.7206(5) 0.6214(6) 0.0827(19) Uani 1 1 d . . . . .
H22 H 0.056512 0.729224 0.675338 0.099 Uiso 1 1 calc R U . . .
C23 C 0.1275(5) 0.7911(5) 0.5591(6) 0.088(2) Uani 1 1 d . . . . .
H23 H 0.107586 0.847716 0.572118 0.105 Uiso 1 1 calc R U . . .

loop_
_atom_site_aniso_label
_atom_site_aniso_U_11
_atom_site_aniso_U_22
_atom_site_aniso_U_33
_atom_site_aniso_U_23
_atom_site_aniso_U_13
_atom_site_aniso_U_12
V1 0.0431(4) 0.0550(4) 0.0486(4) 0.0000(4) 0.0108(3) 0.0024(4)
N2 0.043(2) 0.057(2) 0.0472(19) 0.0003(17) 0.0097(16) -0.0033(18)
N6 0.047(2) 0.048(2) 0.0495(19) -0.0027(17) 0.0066(17) 0.0041(18)
N1 0.043(2) 0.054(2) 0.057(2) 0.0014(18) 0.0111(17) 0.0044(19)
N4 0.044(2) 0.055(3) 0.056(2) -0.0020(17) 0.0133(17) 0.0014(18)
N5 0.040(2) 0.072(3) 0.054(2) -0.008(2) 0.0067(17) 0.009(2)
N3 0.045(2) 0.059(2) 0.052(2) -0.0005(18) 0.0104(17) 0.0021(19)
C5 0.047(3) 0.054(3) 0.053(2) -0.001(2) 0.009(2) -0.002(2)
C6 0.047(3) 0.051(3) 0.055(2) 0.002(2) 0.015(2) -0.005(2)
C10 0.051(3) 0.058(3) 0.057(3) 0.001(2) 0.010(2) 0.004(3)
C26 0.044(3) 0.056(3) 0.062(3) -0.003(2) 0.002(2) 0.000(2)
C16 0.052(3) 0.053(3) 0.049(2) 0.001(2) 0.0098(19) 0.003(3)
C30 0.054(3) 0.062(3) 0.056(3) 0.001(2) 0.017(2) -0.001(3)
C7 0.061(3) 0.053(3) 0.067(3) -0.008(2) 0.018(3) 0.000(3)
C20 0.051(3) 0.055(3) 0.056(3) -0.001(2) 0.015(2) 0.000(2)
C1 0.047(3) 0.070(3) 0.056(2) -0.001(3) 0.006(2) 0.006(3)
C25 0.052(3) 0.061(3) 0.061(3) -0.007(2) -0.005(2) 0.006(3)
C29 0.056(3) 0.065(3) 0.065(3) 0.006(3) 0.018(2) -0.011(3)
C15 0.049(3) 0.056(3) 0.059(3) -0.002(2) 0.013(2) 0.002(2)
C19 0.051(3) 0.055(3) 0.066(3) -0.006(2) 0.006(2) -0.001(2)
C4 0.062(3) 0.069(3) 0.056(3) -0.014(2) 0.005(2) -0.001(3)
C17 0.071(4) 0.072(4) 0.053(3) 0.000(2) 0.010(2) 0.000(3)
C12 0.051(3) 0.067(3) 0.080(3) -0.004(3) 0.022(3) -0.013(3)
C11 0.049(3) 0.070(3) 0.067(3) 0.000(3) 0.013(2) -0.009(3)
C18 0.073(4) 0.063(3) 0.056(3) -0.004(2) 0.002(3) -0.004(3)
C14 0.064(3) 0.073(3) 0.056(3) 0.007(2) 0.022(2) -0.005(3)
C21 0.057(3) 0.081(4) 0.069(3) -0.012(3) 0.014(3) 0.015(3)
C27 0.068(4) 0.049(3) 0.076(3) 0.009(3) 0.005(3) 0.001(3)
C28 0.068(4) 0.069(4) 0.072(3) 0.018(3) 0.013(3) -0.011(3)
C9 0.055(3) 0.068(4) 0.078(3) 0.005(3) 0.011(3) 0.007(3)
C8 0.061(4) 0.055(3) 0.088(4) -0.001(3) 0.017(3) 0.012(3)
C3 0.068(4) 0.088(4) 0.057(3) -0.006(3) -0.008(3) -0.001(3)
C24 0.070(4) 0.057(3) 0.078(3) -0.014(3) -0.003(3) 0.015(3)
C13 0.063(3) 0.068(3) 0.076(3) 0.010(3) 0.028(3) -0.008(3)
C2 0.058(3) 0.087(4) 0.064(3) 0.001(3) -0.004(2) 0.010(3)
C22 0.061(4) 0.107(5) 0.081(4) -0.026(4) 0.011(3) 0.026(4)
C23 0.080(5) 0.085(5) 0.092(4) -0.029(4) -0.007(4) 0.035(4)

loop_
_atom_type_symbol
_atom_type_description
_atom_type_scat_dispersion_real
_atom_type_scat_dispersion_imag
_atom_type_scat_source
C C 0.0033 0.0016 'International Tables Vol C Tables 4.2.6.8 and 6.1.1.4'
H H 0.0000 0.0000 'International Tables Vol C Tables 4.2.6.8 and 6.1.1.4'
N N 0.0061 0.0033 'International Tables Vol C Tables 4.2.6.8 and 6.1.1.4'
V V 0.3005 0.5294 'International Tables Vol C Tables 4.2.6.8 and 6.1.1.4'

loop_
_geom_angle_atom_site_label_1
_geom_angle_atom_site_label_2
_geom_angle_atom_site_label_3
_geom_angle
_geom_angle_site_symmetry_1
_geom_angle_site_symmetry_3
_geom_angle_publ_flag
N2 V1 N6 93.29(15) . . ?
N2 V1 N4 97.97(14) . . ?
N2 V1 N5 168.38(15) . . ?
N6 V1 N5 76.53(15) . . ?
N1 V1 N2 76.98(15) . . ?
N1 V1 N6 87.52(15) . . ?
N1 V1 N4 172.74(16) . . ?
N1 V1 N5 96.73(15) . . ?
N4 V1 N6 98.05(15) . . ?
N4 V1 N5 89.12(14) . . ?
N3 V1 N2 94.28(15) . . ?
N3 V1 N6 171.41(15) . . ?
N3 V1 N1 98.12(16) . . ?
N3 V1 N4 76.90(15) . . ?
N3 V1 N5 96.30(16) . . ?
C6 N2 V1 116.9(3) . . ?
C10 N2 V1 125.8(3) . . ?
C10 N2 C6 117.2(4) . . ?
C26 N6 V1 117.6(3) . . ?
C30 N6 V1 124.8(3) . . ?
C30 N6 C26 117.3(4) . . ?
C5 N1 V1 116.6(3) . . ?
C1 N1 V1 125.8(3) . . ?
C1 N1 C5 117.3(4) . . ?
C16 N4 V1 116.9(3) . . ?
C20 N4 V1 125.7(3) . . ?
C20 N4 C16 117.2(4) . . ?
C25 N5 V1 116.9(3) . . ?
C21 N5 V1 124.4(4) . . ?
C21 N5 C25 118.4(5) . . ?
C15 N3 V1 118.0(3) . . ?
C11 N3 V1 125.9(3) . . ?
C11 N3 C15 116.1(4) . . ?
N1 C5 C6 113.4(4) . . ?
N1 C5 C4 120.0(4) . . ?
C4 C5 C6 126.6(4) . . ?
N2 C6 C5 115.1(4) . . ?
N2 C6 C7 120.9(4) . . ?
C7 C6 C5 123.9(4) . . ?
N2 C10 H10 118.1 . . ?
C9 C10 N2 123.7(5) . . ?
C9 C10 H10 118.1 . . ?
N6 C26 C25 114.0(4) . . ?
N6 C26 C27 120.1(5) . . ?
C27 C26 C25 125.9(5) . . ?
N4 C16 C15 114.2(4) . . ?
N4 C16 C17 120.2(4) . . ?
C17 C16 C15 125.5(4) . . ?
N6 C30 H30 118.0 . . ?
N6 C30 C29 123.9(5) . . ?
C29 C30 H30 118.0 . . ?
C6 C7 H7 120.1 . . ?
C8 C7 C6 119.8(5) . . ?
C8 C7 H7 120.1 . . ?
N4 C20 H20 118.1 . . ?
C19 C20 N4 123.9(4) . . ?
C19 C20 H20 118.1 . . ?
N1 C1 H1 118.1 . . ?
C2 C1 N1 123.7(5) . . ?
C2 C1 H1 118.1 . . ?
N5 C25 C26 114.7(4) . . ?
N5 C25 C24 120.8(5) . . ?
C24 C25 C26 124.5(5) . . ?
C30 C29 H29 120.4 . . ?
C30 C29 C28 119.2(5) . . ?
C28 C29 H29 120.4 . . ?
N3 C15 C16 113.3(4) . . ?
N3 C15 C14 120.9(5) . . ?
C14 C15 C16 125.7(4) . . ?
C20 C19 H19 120.5 . . ?
C20 C19 C18 118.9(5) . . ?
C18 C19 H19 120.5 . . ?
C5 C4 H4 119.9 . . ?
C3 C4 C5 120.1(5) . . ?
C3 C4 H4 119.9 . . ?
C16 C17 H17 120.2 . . ?
C18 C17 C16 119.6(5) . . ?
C18 C17 H17 120.2 . . ?
C11 C12 H12 120.5 . . ?
C11 C12 C13 118.9(5) . . ?
C13 C12 H12 120.5 . . ?
N3 C11 H11 117.7 . . ?
C12 C11 N3 124.6(5) . . ?
C12 C11 H11 117.7 . . ?
C19 C18 H18 120.0 . . ?
C17 C18 C19 120.0(5) . . ?
C17 C18 H18 120.0 . . ?
C15 C14 H14 119.6 . . ?
C13 C14 C15 120.7(5) . . ?
C13 C14 H14 119.6 . . ?
N5 C21 H21 118.7 . . ?
N5 C21 C22 122.7(6) . . ?
C22 C21 H21 118.7 . . ?
C26 C27 H27 119.5 . . ?
C28 C27 C26 121.0(5) . . ?
C28 C27 H27 119.5 . . ?
C29 C28 H28 120.8 . . ?
C27 C28 C29 118.5(5) . . ?
C27 C28 H28 120.8 . . ?
C10 C9 H9 120.2 . . ?
C10 C9 C8 119.6(5) . . ?
C8 C9 H9 120.2 . . ?
C7 C8 C9 118.7(5) . . ?
C7 C8 H8 120.6 . . ?
C9 C8 H8 120.6 . . ?
C4 C3 H3 120.2 . . ?
C4 C3 C2 119.6(5) . . ?
C2 C3 H3 120.2 . . ?
C25 C24 H24 120.3 . . ?
C23 C24 C25 119.4(6) . . ?
C23 C24 H24 120.3 . . ?
C12 C13 H13 120.6 . . ?
C14 C13 C12 118.8(5) . . ?
C14 C13 H13 120.6 . . ?
C1 C2 C3 119.2(5) . . ?
C1 C2 H2 120.4 . . ?
C3 C2 H2 120.4 . . ?
C21 C22 H22 120.6 . . ?
C21 C22 C23 118.9(6) . . ?
C23 C22 H22 120.6 . . ?
C24 C23 C22 119.8(6) . . ?
C24 C23 H23 120.1 . . ?
C22 C23 H23 120.1 . . ?

loop_
_geom_bond_atom_site_label_1
_geom_bond_atom_site_label_2
_geom_bond_distance
_geom_bond_site_symmetry_2
_geom_bond_publ_flag
V1 N2 2.065(4) . ?
V1 N6 2.088(4) . ?
V1 N1 2.061(4) . ?
V1 N4 2.070(4) . ?
V1 N5 2.096(4) . ?
V1 N3 2.045(4) . ?
N2 C6 1.372(6) . ?
N2 C10 1.368(6) . ?
N6 C26 1.385(6) . ?
N6 C30 1.360(6) . ?
N1 C5 1.401(6) . ?
N1 C1 1.362(6) . ?
N4 C16 1.390(6) . ?
N4 C20 1.373(6) . ?
N5 C25 1.385(7) . ?
N5 C21 1.351(6) . ?
N3 C15 1.401(6) . ?
N3 C11 1.366(6) . ?
C5 C6 1.428(6) . ?
C5 C4 1.403(6) . ?
C6 C7 1.419(7) . ?
C10 H10 0.9300 . ?
C10 C9 1.353(7) . ?
C26 C25 1.446(7) . ?
C26 C27 1.404(7) . ?
C16 C15 1.431(7) . ?
C16 C17 1.413(6) . ?
C30 H30 0.9300 . ?
C30 C29 1.370(7) . ?
C7 H7 0.9300 . ?
C7 C8 1.372(7) . ?
C20 H20 0.9300 . ?
C20 C19 1.351(6) . ?
C1 H1 0.9300 . ?
C1 C2 1.362(7) . ?
C25 C24 1.395(7) . ?
C29 H29 0.9300 . ?
C29 C28 1.388(8) . ?
C15 C14 1.410(7) . ?
C19 H19 0.9300 . ?
C19 C18 1.392(7) . ?
C4 H4 0.9300 . ?
C4 C3 1.376(8) . ?
C17 H17 0.9300 . ?
C17 C18 1.369(8) . ?
C12 H12 0.9300 . ?
C12 C11 1.364(7) . ?
C12 C13 1.413(7) . ?
C11 H11 0.9300 . ?
C18 H18 0.9300 . ?
C14 H14 0.9300 . ?
C14 C13 1.358(7) . ?
C21 H21 0.9300 . ?
C21 C22 1.384(8) . ?
C27 H27 0.9300 . ?
C27 C28 1.376(8) . ?
C28 H28 0.9300 . ?
C9 H9 0.9300 . ?
C9 C8 1.399(7) . ?
C8 H8 0.9300 . ?
C3 H3 0.9300 . ?
C3 C2 1.385(8) . ?
C24 H24 0.9300 . ?
C24 C23 1.384(9) . ?
C13 H13 0.9300 . ?
C2 H2 0.9300 . ?
C22 H22 0.9300 . ?
C22 C23 1.386(9) . ?
C23 H23 0.9300 . ?

loop_
_geom_torsion_atom_site_label_1
_geom_torsion_atom_site_label_2
_geom_torsion_atom_site_label_3
_geom_torsion_atom_site_label_4
_geom_torsion
_geom_torsion_site_symmetry_1
_geom_torsion_site_symmetry_2
_geom_torsion_site_symmetry_3
_geom_torsion_site_symmetry_4
_geom_torsion_publ_flag
V1 N2 C6 C5 -3.7(5) . . . . ?
V1 N2 C6 C7 178.4(3) . . . . ?
V1 N2 C10 C9 -178.3(4) . . . . ?
V1 N6 C26 C25 5.5(5) . . . . ?
V1 N6 C26 C27 -172.0(4) . . . . ?
V1 N6 C30 C29 171.1(4) . . . . ?
V1 N1 C5 C6 10.4(5) . . . . ?
V1 N1 C5 C4 -170.7(4) . . . . ?
V1 N1 C1 C2 171.6(4) . . . . ?
V1 N4 C16 C15 9.1(5) . . . . ?
V1 N4 C16 C17 -171.9(4) . . . . ?
V1 N4 C20 C19 172.7(4) . . . . ?
V1 N5 C25 C26 4.2(5) . . . . ?
V1 N5 C25 C24 -173.2(3) . . . . ?
V1 N5 C21 C22 172.5(4) . . . . ?
V1 N3 C15 C16 -0.2(5) . . . . ?
V1 N3 C15 C14 -176.8(4) . . . . ?
V1 N3 C11 C12 176.3(4) . . . . ?
N2 C6 C7 C8 0.6(7) . . . . ?
N2 C10 C9 C8 -0.6(8) . . . . ?
N6 C26 C25 N5 -6.2(6) . . . . ?
N6 C26 C25 C24 171.1(4) . . . . ?
N6 C26 C27 C28 -0.6(8) . . . . ?
N6 C30 C29 C28 1.2(8) . . . . ?
N1 C5 C6 N2 -4.3(6) . . . . ?
N1 C5 C6 C7 173.6(4) . . . . ?
N1 C5 C4 C3 -2.8(8) . . . . ?
N1 C1 C2 C3 -0.5(9) . . . . ?
N4 C16 C15 N3 -5.7(6) . . . . ?
N4 C16 C15 C14 170.8(5) . . . . ?
N4 C16 C17 C18 -2.1(8) . . . . ?
N4 C20 C19 C18 -0.4(8) . . . . ?
N5 C25 C24 C23 0.3(7) . . . . ?
N5 C21 C22 C23 0.1(8) . . . . ?
N3 C15 C14 C13 -0.3(8) . . . . ?
C5 N1 C1 C2 -1.4(8) . . . . ?
C5 C6 C7 C8 -177.1(5) . . . . ?
C5 C4 C3 C2 0.8(9) . . . . ?
C6 N2 C10 C9 0.5(7) . . . . ?
C6 C5 C4 C3 176.0(5) . . . . ?
C6 C7 C8 C9 -0.7(8) . . . . ?
C10 N2 C6 C5 177.4(4) . . . . ?
C10 N2 C6 C7 -0.6(6) . . . . ?
C10 C9 C8 C7 0.6(8) . . . . ?
C26 N6 C30 C29 -1.7(7) . . . . ?
C26 C25 C24 C23 -176.8(5) . . . . ?
C26 C27 C28 C29 0.1(8) . . . . ?
C16 N4 C20 C19 -2.0(7) . . . . ?
C16 C15 C14 C13 -176.5(5) . . . . ?
C16 C17 C18 C19 -0.5(8) . . . . ?
C30 N6 C26 C25 178.9(4) . . . . ?
C30 N6 C26 C27 1.4(6) . . . . ?
C30 C29 C28 C27 -0.4(8) . . . . ?
C20 N4 C16 C15 -175.7(4) . . . . ?
C20 N4 C16 C17 3.3(7) . . . . ?
C20 C19 C18 C17 1.7(8) . . . . ?
C1 N1 C5 C6 -175.9(4) . . . . ?
C1 N1 C5 C4 3.0(7) . . . . ?
C25 N5 C21 C22 -1.3(7) . . . . ?
C25 C26 C27 C28 -177.8(5) . . . . ?
C25 C24 C23 C22 -1.5(8) . . . . ?
C15 N3 C11 C12 -1.5(8) . . . . ?
C15 C16 C17 C18 176.8(5) . . . . ?
C15 C14 C13 C12 -0.1(8) . . . . ?
C4 C5 C6 N2 176.9(5) . . . . ?
C4 C5 C6 C7 -5.2(8) . . . . ?
C4 C3 C2 C1 0.8(9) . . . . ?
C17 C16 C15 N3 175.4(5) . . . . ?
C17 C16 C15 C14 -8.1(8) . . . . ?
C11 N3 C15 C16 177.7(4) . . . . ?
C11 N3 C15 C14 1.1(7) . . . . ?
C11 C12 C13 C14 -0.2(8) . . . . ?
C21 N5 C25 C26 178.5(4) . . . . ?
C21 N5 C25 C24 1.1(7) . . . . ?
C21 C22 C23 C24 1.3(9) . . . . ?
C27 C26 C25 N5 171.1(4) . . . . ?
C27 C26 C25 C24 -11.6(8) . . . . ?
C13 C12 C11 N3 1.1(9) . . . . ?
